data_4302329
loop_
_publ_author_name
'Berenguer, Jes\'us R'
'Gil, Bel\'en'
'Fern\'andez, Julio'
'Forni\'es, Juan'
'Lalinde, Elena'

_publ_section_title
;
 Self-Assembly of Luminescent Alkynyl-Based Platinum--Cadmium Complexes
 Containing Auxiliary Diimine or Terpyridine Ligands
;
_journal_coden_ASTM INOCAJ
_journal_issue 12
_journal_name_full 'Inorganic chemistry'
_journal_page_first 5250
_journal_page_last 5262
_journal_paper_doi 10.1021/ic9002109
_journal_volume 48
_journal_year 2009
_chemical_formula_sum 'C55 H32 Cd F10 N4 O Pt'
_chemical_formula_weight 1262.34
_chemical_name_common 'Compound X'
_space_group_IT_number 2
_symmetry_cell_setting triclinic
_symmetry_space_group_name_Hall '-P 1'
_symmetry_space_group_name_H-M 'P -1'
_atom_sites_solution_hydrogens geom
_atom_sites_solution_primary direct
_atom_sites_solution_secondary difmap
_audit_conform_dict_location ftp://ftp.iucr.org/pub/cif_core.dic
_audit_conform_dict_name cif_core.dic
_audit_conform_dict_version 2.2
_audit_creation_date 2003-12-15T17:57:38-00:00
_audit_creation_method 'WinGX routine CIF_UPDATE'
_cell_angle_alpha 92.6990(10)
_cell_angle_beta 102.5990(10)
_cell_angle_gamma 116.275(2)
_cell_formula_units_Z 2
_cell_length_a 11.1692(2)
_cell_length_b 12.4612(2)
_cell_length_c 19.4842(5)
_cell_measurement_reflns_used 50154
_cell_measurement_temperature 293(2)
_cell_volume 2340.91(9)
_computing_cell_refinement 'HKL Scalepack (Otwinowski & Minor 1997)'
_computing_data_collection 'Collect (Nonius BV, 1997-2000)'
_computing_data_reduction 'HKL Denzo and Scalepack (Otwinowski & Minor 1997)'
_computing_structure_refinement 'SHELXL-97 (Sheldrick, 1997)'
_diffrn_ambient_temperature 293(2)
_diffrn_measured_fraction_theta_full 0.974
_diffrn_measured_fraction_theta_max 0.974
_diffrn_measurement_device '95mm CCD camera on \k-goniostat'
_diffrn_measurement_device_type KappaCCD
_diffrn_measurement_method CCD
_diffrn_orient_matrix_type 'by Nonius Collect from scalepack cell'
_diffrn_orient_matrix_UB_11 -0.0185134
_diffrn_orient_matrix_UB_12 -0.0836794
_diffrn_orient_matrix_UB_13 0.0087145
_diffrn_orient_matrix_UB_21 -0.0995614
_diffrn_orient_matrix_UB_22 -0.0223774
_diffrn_orient_matrix_UB_23 -0.0049166
_diffrn_orient_matrix_UB_31 -0.021874
_diffrn_orient_matrix_UB_32 -0.026987
_diffrn_orient_matrix_UB_33 -0.0523657
_diffrn_radiation_monochromator graphite
_diffrn_radiation_type MoK\a
_diffrn_radiation_wavelength 0.71073
_diffrn_reflns_av_R_equivalents 0.0536
_diffrn_reflns_av_unetI/netI 0.0557
_diffrn_reflns_limit_h_max 13
_diffrn_reflns_limit_h_min -14
_diffrn_reflns_limit_k_max 16
_diffrn_reflns_limit_k_min -16
_diffrn_reflns_limit_l_max 22
_diffrn_reflns_limit_l_min -25
_diffrn_reflns_number 22819
_diffrn_reflns_theta_full 27.97
_diffrn_reflns_theta_max 27.97
_diffrn_reflns_theta_min 2.06
_exptl_absorpt_coefficient_mu 3.525
_exptl_absorpt_correction_T_max 0.429
_exptl_absorpt_correction_T_min 0.36
_exptl_absorpt_correction_type multi-scan
_exptl_absorpt_process_details
;
        multi-scan from symmetry-related measurements
 Sortav (Blessing 1995)
;
_exptl_crystal_colour colourless
_exptl_crystal_density_diffrn 1.791
_exptl_crystal_density_method 'not measured'
_exptl_crystal_description block
_exptl_crystal_F_000 1228
_exptl_crystal_size_max 0.45
_exptl_crystal_size_mid 0.3
_exptl_crystal_size_min 0.25
_refine_diff_density_max 1.38
_refine_diff_density_min -2.39
_refine_diff_density_rms 0.12
_refine_ls_extinction_method none
_refine_ls_goodness_of_fit_ref 1.015
_refine_ls_hydrogen_treatment constr
_refine_ls_matrix_type full
_refine_ls_number_parameters 651
_refine_ls_number_reflns 11000
_refine_ls_number_restraints 0
_refine_ls_restrained_S_all 1.015
_refine_ls_R_factor_all 0.055
_refine_ls_R_factor_gt 0.0434
_refine_ls_shift/su_max 0.001
_refine_ls_shift/su_mean 0
_refine_ls_structure_factor_coef Fsqd
_refine_ls_weighting_details 'calc w=1/[\s^2^(Fo^2^)+(0.0555P)^2^+3.1643P] where P=(Fo^2^+2Fc^2^)/3'
_refine_ls_weighting_scheme calc
_refine_ls_wR_factor_gt 0.1052
_refine_ls_wR_factor_ref 0.1132
_reflns_number_gt 9322
_reflns_number_total 11000
_reflns_threshold_expression >2sigma(I)
_cod_duplicate_entry 4338560
_cod_data_source_file ic9002109_si_002_3.cif
_cod_data_source_block 3a_acetone
_cod_depositor_comments
;
The following automatic conversions were performed:
'_symmetry_cell_setting' value 'Triclinic' changed to 'triclinic'
according to '/home/saulius/struct/CIF-dictionaries/cif_core.dic'
dictionary named 'cif_core.dic' version 2.4.1 from 2010-06-29.

Automatic conversion script
Id: cif_fix_enum 1527 2010-12-29 10:47:43Z saulius 
;
_cod_original_cell_volume 2340.91(8)
_cod_database_code 4302329

loop_
_symmetry_equiv_pos_as_xyz
'x, y, z'
'-x, -y, -z'

loop_
_atom_site_label
_atom_site_type_symbol
_atom_site_fract_x
_atom_site_fract_y
_atom_site_fract_z
_atom_site_U_iso_or_equiv
_atom_site_adp_type
_atom_site_occupancy
_atom_site_symmetry_multiplicity
_atom_site_calc_flag
_atom_site_refinement_flags
_atom_site_disorder_assembly
_atom_site_disorder_group
Pt1 Pt 0.431472(18) 0.605845(16) 0.265288(9) 0.03999(7) Uani 1 1 d . . .
Cd1 Cd 0.16761(3) 0.41207(3) 0.298321(18) 0.04212(9) Uani 1 1 d . . .
N1 N 0.2258(4) 0.3793(4) 0.4174(2) 0.0430(9) Uani 1 1 d . . .
N2 N 0.0498(4) 0.2013(4) 0.3034(2) 0.0457(9) Uani 1 1 d . . .
N3 N 0.0766(4) 0.3830(4) 0.1751(2) 0.0484(10) Uani 1 1 d . . .
N4 N -0.0613(5) 0.3900(4) 0.2739(3) 0.0500(10) Uani 1 1 d . . .
F1 F 0.2519(4) 0.6706(3) 0.1390(2) 0.0761(11) Uani 1 1 d . . .
F2 F 0.2921(5) 0.8777(4) 0.0914(2) 0.0965(14) Uani 1 1 d . . .
F3 F 0.5088(5) 1.0909(3) 0.1618(3) 0.0937(14) Uani 1 1 d . . .
F4 F 0.6862(4) 1.0952(3) 0.2836(2) 0.0820(11) Uani 1 1 d . . .
F5 F 0.6532(4) 0.8878(3) 0.33102(19) 0.0689(9) Uani 1 1 d . . .
F6 F 0.4231(4) 0.5859(4) 0.09471(19) 0.0792(11) Uani 1 1 d . . .
F7 F 0.6212(5) 0.6270(5) 0.0293(2) 0.0965(14) Uani 1 1 d . . .
F8 F 0.8815(4) 0.6773(5) 0.1051(2) 0.0968(14) Uani 1 1 d . . .
F9 F 0.9371(4) 0.6839(4) 0.2478(2) 0.0829(12) Uani 1 1 d . . .
F10 F 0.7425(3) 0.6458(3) 0.31527(17) 0.0605(8) Uani 1 1 d . . .
C1 C 0.4558(6) 0.7705(5) 0.2356(3) 0.0459(11) Uani 1 1 d . . .
C2 C 0.3649(6) 0.7733(5) 0.1758(3) 0.0552(13) Uani 1 1 d . . .
C3 C 0.3825(7) 0.8791(6) 0.1511(3) 0.0628(15) Uani 1 1 d . . .
C4 C 0.4912(7) 0.9865(5) 0.1862(4) 0.0630(15) Uani 1 1 d . . .
C5 C 0.5817(6) 0.9887(5) 0.2465(3) 0.0544(13) Uani 1 1 d . . .
C6 C 0.5612(5) 0.8805(5) 0.2703(3) 0.0478(11) Uani 1 1 d . . .
C7 C 0.5727(5) 0.6153(4) 0.2095(3) 0.0445(10) Uani 1 1 d . . .
C8 C 0.5498(6) 0.6111(5) 0.1364(3) 0.0546(13) Uani 1 1 d . . .
C9 C 0.6501(7) 0.6313(6) 0.1005(3) 0.0653(16) Uani 1 1 d . . .
C10 C 0.7815(7) 0.6573(6) 0.1387(3) 0.0635(15) Uani 1 1 d . . .
C11 C 0.8084(6) 0.6604(5) 0.2103(3) 0.0547(13) Uani 1 1 d . . .
C12 C 0.7062(5) 0.6401(4) 0.2441(3) 0.0455(11) Uani 1 1 d . . .
C13 C 0.3189(5) 0.6283(4) 0.3272(3) 0.0451(10) Uani 1 1 d . . .
C14 C 0.2660(6) 0.6596(5) 0.3668(3) 0.0490(11) Uani 1 1 d . . .
C15 C 0.2220(6) 0.7052(5) 0.4210(3) 0.0489(12) Uani 1 1 d . . .
C16 C 0.0836(6) 0.6720(5) 0.4141(4) 0.0632(15) Uani 1 1 d . . .
H16 H 0.0172 0.6234 0.3726 0.076 Uiso 1 1 calc R . .
C17 C 0.0439(7) 0.7107(6) 0.4684(4) 0.0700(18) Uani 1 1 d . . .
H17 H -0.0496 0.6865 0.4634 0.084 Uiso 1 1 calc R . .
C21 C 0.4000(5) 0.4374(5) 0.2837(3) 0.0427(10) Uani 1 1 d . . .
C18 C 0.1391(8) 0.7841(7) 0.5295(4) 0.077(2) Uani 1 1 d . . .
H18 H 0.1108 0.809 0.5659 0.092 Uiso 1 1 calc R . .
C19 C 0.2770(8) 0.8206(8) 0.5364(4) 0.088(2) Uani 1 1 d . . .
H19 H 0.3429 0.872 0.5772 0.105 Uiso 1 1 calc R . .
C20 C 0.3179(7) 0.7812(7) 0.4831(4) 0.0740(19) Uani 1 1 d . . .
H20 H 0.4116 0.8058 0.4886 0.089 Uiso 1 1 calc R . .
C22 C 0.3747(5) 0.3343(5) 0.2885(3) 0.0447(11) Uani 1 1 d . . .
C23 C 0.3426(5) 0.2083(5) 0.2895(3) 0.0503(12) Uani 1 1 d . . .
C24 C 0.2537(7) 0.1195(6) 0.2312(4) 0.0664(16) Uani 1 1 d . . .
H24 H 0.2174 0.1412 0.1897 0.08 Uiso 1 1 calc R . .
C25 C 0.2184(8) -0.0020(6) 0.2342(5) 0.083(2) Uani 1 1 d . . .
H25 H 0.1574 -0.0609 0.195 0.1 Uiso 1 1 calc R . .
C26 C 0.2719(8) -0.0356(6) 0.2939(5) 0.085(2) Uani 1 1 d . . .
H26 H 0.2482 -0.1168 0.2956 0.102 Uiso 1 1 calc R . .
C27 C 0.3612(8) 0.0519(7) 0.3516(5) 0.082(2) Uani 1 1 d . . .
H27 H 0.3981 0.0291 0.3924 0.098 Uiso 1 1 calc R . .
C28 C 0.3980(6) 0.1735(6) 0.3505(4) 0.0626(15) Uani 1 1 d . . .
H28 H 0.4591 0.2315 0.3901 0.075 Uiso 1 1 calc R . .
C29 C 0.3098(6) 0.4641(5) 0.4731(3) 0.0536(12) Uani 1 1 d . . .
H29 H 0.3336 0.5446 0.4688 0.064 Uiso 1 1 calc R . .
C30 C 0.3645(6) 0.4389(6) 0.5382(3) 0.0600(14) Uani 1 1 d . . .
H30 H 0.4232 0.5016 0.5761 0.072 Uiso 1 1 calc R . .
C31 C 0.3313(6) 0.3220(6) 0.5459(3) 0.0614(15) Uani 1 1 d . . .
H31 H 0.3684 0.304 0.5886 0.074 Uiso 1 1 calc R . .
C32 C 0.2402(6) 0.2289(5) 0.4886(3) 0.0529(12) Uani 1 1 d . . .
C33 C 0.1883(5) 0.2612(5) 0.4245(3) 0.0445(10) Uani 1 1 d . . .
C34 C 0.1970(8) 0.1029(6) 0.4928(4) 0.0723(18) Uani 1 1 d . . .
H34 H 0.2334 0.0811 0.5342 0.087 Uiso 1 1 calc R . .
C35 C 0.1051(8) 0.0166(6) 0.4378(4) 0.0748(18) Uani 1 1 d . . .
H35 H 0.0772 -0.0643 0.4423 0.09 Uiso 1 1 calc R . .
C36 C 0.0489(6) 0.0452(5) 0.3727(3) 0.0569(13) Uani 1 1 d . . .
C37 C 0.0939(5) 0.1690(4) 0.3646(3) 0.0442(10) Uani 1 1 d . . .
C38 C -0.0473(7) -0.0413(6) 0.3142(4) 0.0698(17) Uani 1 1 d . . .
H38 H -0.0805 -0.1233 0.3173 0.084 Uiso 1 1 calc R . .
C39 C -0.0927(7) -0.0082(6) 0.2536(4) 0.0728(18) Uani 1 1 d . . .
H39 H -0.1577 -0.0664 0.2149 0.087 Uiso 1 1 calc R . .
C40 C -0.0405(6) 0.1156(6) 0.2493(3) 0.0598(14) Uani 1 1 d . . .
H40 H -0.0706 0.1384 0.2068 0.072 Uiso 1 1 calc R . .
C41 C 0.1441(7) 0.3810(6) 0.1270(3) 0.0618(15) Uani 1 1 d . . .
H41 H 0.2321 0.3874 0.1431 0.074 Uiso 1 1 calc R . .
C42 C 0.0911(8) 0.3699(7) 0.0546(4) 0.0784(19) Uani 1 1 d . . .
H42 H 0.1421 0.3682 0.023 0.094 Uiso 1 1 calc R . .
C43 C -0.0353(8) 0.3615(6) 0.0305(3) 0.0753(19) Uani 1 1 d . . .
H43 H -0.0722 0.3542 -0.0181 0.09 Uiso 1 1 calc R . .
C44 C -0.1123(7) 0.3637(6) 0.0782(3) 0.0649(16) Uani 1 1 d . . .
C45 C -0.0504(5) 0.3756(5) 0.1531(3) 0.0504(12) Uani 1 1 d . . .
C46 C -0.1241(5) 0.3775(5) 0.2038(3) 0.0522(12) Uani 1 1 d . . .
C47 C -0.2594(6) 0.3648(5) 0.1797(4) 0.0670(17) Uani 1 1 d . . .
C48 C -0.3159(7) 0.3547(6) 0.1046(5) 0.084(2) Uani 1 1 d . . .
H48 H -0.404 0.3485 0.0887 0.101 Uiso 1 1 calc R . .
C49 C -0.2474(8) 0.3541(7) 0.0568(5) 0.086(2) Uani 1 1 d . . .
H49 H -0.2883 0.3472 0.0087 0.103 Uiso 1 1 calc R . .
C50 C -0.3270(7) 0.3645(6) 0.2319(5) 0.081(2) Uani 1 1 d . . .
H50 H -0.4156 0.3575 0.2184 0.097 Uiso 1 1 calc R . .
C51 C -0.2673(8) 0.3739(6) 0.3011(5) 0.079(2) Uani 1 1 d . . .
H51 H -0.3143 0.372 0.3354 0.095 Uiso 1 1 calc R . .
C52 C -0.1325(7) 0.3868(5) 0.3208(4) 0.0651(16) Uani 1 1 d . . .
H52 H -0.0913 0.3933 0.3688 0.078 Uiso 1 1 calc R . .
O1 O 0.1141(13) -0.0217(18) -0.0798(6) 0.286(9) Uani 1 1 d . . .
C53 C 0.2194(14) 0.0372(13) -0.0364(6) 0.133(4) Uani 1 1 d . . .
C54 C 0.2146(14) 0.0980(12) 0.0288(6) 0.137(4) Uani 1 1 d . . .
H54A H 0.1568 0.1364 0.0163 0.206 Uiso 1 1 calc R . .
H54B H 0.3065 0.1581 0.0541 0.206 Uiso 1 1 calc R . .
H54C H 0.1774 0.0392 0.0586 0.206 Uiso 1 1 calc R . .
C55 C 0.3470(16) 0.0501(17) -0.0455(8) 0.180(7) Uani 1 1 d . . .
H55A H 0.3977 0.0372 -0.0029 0.27 Uiso 1 1 calc R . .
H55B H 0.4001 0.1303 -0.0546 0.27 Uiso 1 1 calc R . .
H55C H 0.3299 -0.0085 -0.085 0.27 Uiso 1 1 calc R . .

loop_
_atom_site_aniso_label
_atom_site_aniso_U_11
_atom_site_aniso_U_22
_atom_site_aniso_U_33
_atom_site_aniso_U_23
_atom_site_aniso_U_13
_atom_site_aniso_U_12
Pt1 0.04320(11) 0.03757(10) 0.03900(11) 0.00812(7) 0.01163(7) 0.01811(8)
Cd1 0.04052(18) 0.04313(19) 0.03918(18) 0.00892(14) 0.00936(14) 0.01677(15)
N1 0.043(2) 0.045(2) 0.040(2) 0.0119(17) 0.0127(17) 0.0186(18)
N2 0.039(2) 0.045(2) 0.049(2) 0.0048(18) 0.0090(18) 0.0186(18)
N3 0.043(2) 0.049(2) 0.046(2) 0.0098(19) 0.0091(18) 0.0167(19)
N4 0.050(2) 0.041(2) 0.062(3) 0.013(2) 0.021(2) 0.021(2)
F1 0.078(2) 0.051(2) 0.072(2) 0.0033(17) -0.0150(19) 0.0231(18)
F2 0.129(4) 0.074(3) 0.077(3) 0.020(2) -0.009(3) 0.055(3)
F3 0.130(4) 0.049(2) 0.107(3) 0.033(2) 0.033(3) 0.042(2)
F4 0.080(2) 0.0434(19) 0.102(3) 0.0046(19) 0.017(2) 0.0149(18)
F5 0.064(2) 0.061(2) 0.062(2) 0.0089(17) 0.0001(17) 0.0194(17)
F6 0.076(2) 0.111(3) 0.049(2) 0.016(2) 0.0108(17) 0.044(2)
F7 0.113(3) 0.120(4) 0.049(2) 0.017(2) 0.037(2) 0.040(3)
F8 0.086(3) 0.118(4) 0.085(3) 0.008(3) 0.056(2) 0.031(3)
F9 0.057(2) 0.104(3) 0.087(3) 0.006(2) 0.0245(19) 0.034(2)
F10 0.0590(18) 0.078(2) 0.0457(17) 0.0093(16) 0.0135(14) 0.0331(18)
C1 0.055(3) 0.040(2) 0.046(3) 0.012(2) 0.018(2) 0.023(2)
C2 0.069(3) 0.046(3) 0.049(3) 0.010(2) 0.012(3) 0.028(3)
C3 0.082(4) 0.057(3) 0.054(3) 0.013(3) 0.008(3) 0.041(3)
C4 0.085(4) 0.043(3) 0.067(4) 0.020(3) 0.027(3) 0.031(3)
C5 0.060(3) 0.035(3) 0.062(3) 0.005(2) 0.020(3) 0.015(2)
C6 0.052(3) 0.041(3) 0.050(3) 0.009(2) 0.018(2) 0.019(2)
C7 0.056(3) 0.040(2) 0.043(3) 0.013(2) 0.021(2) 0.023(2)
C8 0.058(3) 0.053(3) 0.051(3) 0.012(2) 0.019(3) 0.023(3)
C9 0.083(4) 0.068(4) 0.043(3) 0.012(3) 0.029(3) 0.028(3)
C10 0.070(4) 0.061(4) 0.064(4) 0.009(3) 0.038(3) 0.024(3)
C11 0.051(3) 0.052(3) 0.062(3) 0.006(3) 0.022(3) 0.022(3)
C12 0.054(3) 0.039(2) 0.046(3) 0.007(2) 0.018(2) 0.021(2)
C13 0.048(3) 0.041(2) 0.045(3) 0.010(2) 0.012(2) 0.020(2)
C14 0.052(3) 0.045(3) 0.051(3) 0.010(2) 0.016(2) 0.023(2)
C15 0.061(3) 0.052(3) 0.048(3) 0.020(2) 0.025(2) 0.034(3)
C16 0.054(3) 0.054(3) 0.085(4) 0.010(3) 0.023(3) 0.026(3)
C17 0.065(4) 0.065(4) 0.099(5) 0.021(4) 0.043(4) 0.037(3)
C21 0.044(2) 0.045(3) 0.043(3) 0.012(2) 0.016(2) 0.022(2)
C18 0.104(5) 0.098(5) 0.068(4) 0.027(4) 0.045(4) 0.071(5)
C19 0.094(5) 0.131(7) 0.055(4) -0.009(4) 0.007(4) 0.076(5)
C20 0.060(4) 0.102(5) 0.066(4) -0.001(4) 0.013(3) 0.046(4)
C22 0.039(2) 0.051(3) 0.047(3) 0.010(2) 0.014(2) 0.021(2)
C23 0.046(3) 0.047(3) 0.069(3) 0.018(3) 0.027(2) 0.025(2)
C24 0.075(4) 0.060(4) 0.070(4) 0.006(3) 0.026(3) 0.034(3)
C25 0.084(5) 0.055(4) 0.110(6) -0.001(4) 0.031(4) 0.030(4)
C26 0.083(5) 0.049(4) 0.144(8) 0.030(4) 0.050(5) 0.038(4)
C27 0.070(4) 0.069(4) 0.121(7) 0.047(5) 0.033(4) 0.039(4)
C28 0.051(3) 0.054(3) 0.083(4) 0.028(3) 0.018(3) 0.023(3)
C29 0.054(3) 0.053(3) 0.044(3) 0.005(2) 0.010(2) 0.018(3)
C30 0.057(3) 0.071(4) 0.046(3) 0.008(3) 0.011(2) 0.026(3)
C31 0.066(3) 0.089(5) 0.046(3) 0.021(3) 0.021(3) 0.046(4)
C32 0.062(3) 0.062(3) 0.048(3) 0.018(3) 0.023(2) 0.036(3)
C33 0.042(2) 0.051(3) 0.049(3) 0.018(2) 0.021(2) 0.025(2)
C34 0.106(5) 0.070(4) 0.060(4) 0.034(3) 0.030(4) 0.052(4)
C35 0.099(5) 0.057(4) 0.080(5) 0.033(4) 0.036(4) 0.039(4)
C36 0.062(3) 0.048(3) 0.067(4) 0.017(3) 0.030(3) 0.025(3)
C37 0.039(2) 0.044(3) 0.055(3) 0.014(2) 0.020(2) 0.019(2)
C38 0.069(4) 0.045(3) 0.089(5) 0.009(3) 0.026(4) 0.019(3)
C39 0.061(4) 0.059(4) 0.081(5) -0.007(3) 0.008(3) 0.020(3)
C40 0.052(3) 0.057(3) 0.059(3) 0.001(3) 0.007(3) 0.021(3)
C41 0.061(3) 0.073(4) 0.047(3) 0.010(3) 0.017(3) 0.026(3)
C42 0.085(5) 0.087(5) 0.049(4) 0.014(3) 0.019(3) 0.027(4)
C43 0.096(5) 0.070(4) 0.041(3) 0.009(3) 0.004(3) 0.027(4)
C44 0.065(4) 0.051(3) 0.059(4) 0.005(3) -0.011(3) 0.022(3)
C45 0.047(3) 0.046(3) 0.050(3) 0.006(2) 0.006(2) 0.018(2)
C46 0.044(3) 0.037(2) 0.070(4) 0.010(2) 0.007(2) 0.017(2)
C47 0.046(3) 0.045(3) 0.106(5) 0.016(3) 0.016(3) 0.020(3)
C48 0.055(4) 0.057(4) 0.121(7) 0.007(4) -0.018(4) 0.028(3)
C49 0.071(4) 0.081(5) 0.082(5) 0.012(4) -0.019(4) 0.031(4)
C50 0.057(4) 0.054(4) 0.140(8) 0.021(4) 0.039(4) 0.027(3)
C51 0.071(4) 0.054(4) 0.133(7) 0.021(4) 0.061(5) 0.032(3)
C52 0.069(4) 0.045(3) 0.092(5) 0.017(3) 0.044(4) 0.025(3)
O1 0.171(10) 0.49(3) 0.121(8) -0.044(12) 0.017(8) 0.108(14)
C53 0.128(9) 0.176(12) 0.070(6) 0.022(7) 0.021(6) 0.051(9)
C54 0.167(11) 0.162(11) 0.109(9) 0.032(8) 0.050(8) 0.091(10)
C55 0.187(14) 0.28(2) 0.149(12) 0.066(13) 0.086(11) 0.148(15)

loop_
_atom_type_symbol
_atom_type_description
_atom_type_scat_dispersion_real
_atom_type_scat_dispersion_imag
_atom_type_scat_source
C C 0.0033 0.0016 'International Tables Vol C Tables 4.2.6.8 and 6.1.1.4'
H H 0 0 'International Tables Vol C Tables 4.2.6.8 and 6.1.1.4'
Cd Cd -0.8075 1.2024 'International Tables Vol C Tables 4.2.6.8 and 6.1.1.4'
F F 0.0171 0.0103 'International Tables Vol C Tables 4.2.6.8 and 6.1.1.4'
N N 0.0061 0.0033 'International Tables Vol C Tables 4.2.6.8 and 6.1.1.4'
Pt Pt -1.7033 8.3905 'International Tables Vol C Tables 4.2.6.8 and 6.1.1.4'
O O 0.0106 0.006 'International Tables Vol C Tables 4.2.6.8 and 6.1.1.4'

loop_
_geom_angle_atom_site_label_1
_geom_angle_atom_site_label_2
_geom_angle_atom_site_label_3
_geom_angle
_geom_angle_site_symmetry_1
_geom_angle_site_symmetry_3
_geom_angle_publ_flag
C13 Pt1 C21 97.48(19) . . ?
C13 Pt1 C7 169.6(2) . . ?
C21 Pt1 C7 90.33(19) . . ?
C13 Pt1 C1 85.81(19) . . ?
C21 Pt1 C1 174.21(19) . . ?
C7 Pt1 C1 87.01(19) . . ?
C13 Pt1 Cd1 51.22(14) . . ?
C21 Pt1 Cd1 55.09(13) . . ?
C7 Pt1 Cd1 139.03(14) . . ?
C1 Pt1 Cd1 125.10(14) . . ?
N3 Cd1 N1 163.35(15) . . ?
N3 Cd1 N2 93.14(15) . . ?
N1 Cd1 N2 70.27(14) . . ?
N3 Cd1 N4 70.89(15) . . ?
N1 Cd1 N4 107.01(15) . . ?
N2 Cd1 N4 82.23(14) . . ?
N3 Cd1 C13 102.65(16) . . ?
N1 Cd1 C13 93.86(16) . . ?
N2 Cd1 C13 163.99(16) . . ?
N4 Cd1 C13 105.26(16) . . ?
N3 Cd1 C21 91.74(15) . . ?
N1 Cd1 C21 90.36(15) . . ?
N2 Cd1 C21 101.83(15) . . ?
N4 Cd1 C21 162.44(16) . . ?
C13 Cd1 C21 75.38(17) . . ?
N3 Cd1 Pt1 82.88(10) . . ?
N1 Cd1 Pt1 109.05(10) . . ?
N2 Cd1 Pt1 141.74(10) . . ?
N4 Cd1 Pt1 130.64(10) . . ?
C13 Cd1 Pt1 40.50(12) . . ?
C21 Cd1 Pt1 40.72(11) . . ?
C29 N1 C33 118.2(4) . . ?
C29 N1 Cd1 125.9(4) . . ?
C33 N1 Cd1 114.7(3) . . ?
C40 N2 C37 119.0(5) . . ?
C40 N2 Cd1 125.5(4) . . ?
C37 N2 Cd1 115.0(3) . . ?
C41 N3 C45 119.1(5) . . ?
C41 N3 Cd1 124.8(4) . . ?
C45 N3 Cd1 116.0(3) . . ?
C52 N4 C46 117.9(5) . . ?
C52 N4 Cd1 127.1(4) . . ?
C46 N4 Cd1 115.0(3) . . ?
C6 C1 C2 115.6(5) . . ?
C6 C1 Pt1 124.2(4) . . ?
C2 C1 Pt1 120.2(4) . . ?
F1 C2 C3 116.5(5) . . ?
F1 C2 C1 121.2(5) . . ?
C3 C2 C1 122.3(5) . . ?
F2 C3 C4 119.4(5) . . ?
F2 C3 C2 120.5(6) . . ?
C4 C3 C2 120.1(6) . . ?
F3 C4 C3 120.1(6) . . ?
F3 C4 C5 120.2(6) . . ?
C3 C4 C5 119.7(5) . . ?
F4 C5 C4 120.2(5) . . ?
F4 C5 C6 120.9(5) . . ?
C4 C5 C6 118.9(5) . . ?
F5 C6 C1 120.1(5) . . ?
F5 C6 C5 116.6(5) . . ?
C1 C6 C5 123.3(5) . . ?
C12 C7 C8 113.6(5) . . ?
C12 C7 Pt1 121.5(4) . . ?
C8 C7 Pt1 124.6(4) . . ?
F6 C8 C9 115.3(5) . . ?
F6 C8 C7 120.6(5) . . ?
C9 C8 C7 124.1(6) . . ?
F7 C9 C10 119.9(6) . . ?
F7 C9 C8 121.1(6) . . ?
C10 C9 C8 119.1(5) . . ?
F8 C10 C11 120.6(6) . . ?
F8 C10 C9 120.4(6) . . ?
C11 C10 C9 119.0(5) . . ?
F9 C11 C10 119.1(5) . . ?
F9 C11 C12 120.7(5) . . ?
C10 C11 C12 120.2(5) . . ?
F10 C12 C11 116.1(5) . . ?
F10 C12 C7 119.9(4) . . ?
C11 C12 C7 124.0(5) . . ?
C14 C13 Pt1 170.3(5) . . ?
C14 C13 Cd1 101.4(4) . . ?
Pt1 C13 Cd1 88.27(18) . . ?
C13 C14 C15 172.0(6) . . ?
C16 C15 C20 117.7(5) . . ?
C16 C15 C14 121.5(5) . . ?
C20 C15 C14 120.7(5) . . ?
C17 C16 C15 120.3(6) . . ?
C17 C16 H16 119.9 . . ?
C15 C16 H16 119.9 . . ?
C18 C17 C16 121.3(6) . . ?
C18 C17 H17 119.3 . . ?
C16 C17 H17 119.3 . . ?
C22 C21 Pt1 174.3(5) . . ?
C22 C21 Cd1 94.9(4) . . ?
Pt1 C21 Cd1 84.19(16) . . ?
C17 C18 C19 119.1(6) . . ?
C17 C18 H18 120.4 . . ?
C19 C18 H18 120.4 . . ?
C18 C19 C20 120.1(7) . . ?
C18 C19 H19 119.9 . . ?
C20 C19 H19 119.9 . . ?
C19 C20 C15 121.3(6) . . ?
C19 C20 H20 119.3 . . ?
C15 C20 H20 119.3 . . ?
C21 C22 C23 176.5(6) . . ?
C24 C23 C28 118.5(5) . . ?
C24 C23 C22 121.1(5) . . ?
C28 C23 C22 120.4(5) . . ?
C23 C24 C25 120.5(7) . . ?
C23 C24 H24 119.8 . . ?
C25 C24 H24 119.8 . . ?
C26 C25 C24 120.8(8) . . ?
C26 C25 H25 119.6 . . ?
C24 C25 H25 119.6 . . ?
C25 C26 C27 119.1(7) . . ?
C25 C26 H26 120.5 . . ?
C27 C26 H26 120.5 . . ?
C26 C27 C28 121.7(7) . . ?
C26 C27 H27 119.2 . . ?
C28 C27 H27 119.2 . . ?
C27 C28 C23 119.5(7) . . ?
C27 C28 H28 120.3 . . ?
C23 C28 H28 120.3 . . ?
N1 C29 C30 123.2(6) . . ?
N1 C29 H29 118.4 . . ?
C30 C29 H29 118.4 . . ?
C31 C30 C29 119.5(6) . . ?
C31 C30 H30 120.2 . . ?
C29 C30 H30 120.2 . . ?
C30 C31 C32 119.2(5) . . ?
C30 C31 H31 120.4 . . ?
C32 C31 H31 120.4 . . ?
C31 C32 C33 118.1(5) . . ?
C31 C32 C34 122.7(6) . . ?
C33 C32 C34 119.1(6) . . ?
N1 C33 C32 121.7(5) . . ?
N1 C33 C37 118.1(4) . . ?
C32 C33 C37 120.2(5) . . ?
C35 C34 C32 120.7(6) . . ?
C35 C34 H34 119.6 . . ?
C32 C34 H34 119.6 . . ?
C34 C35 C36 121.9(6) . . ?
C34 C35 H35 119 . . ?
C36 C35 H35 119 . . ?
C38 C36 C35 124.0(6) . . ?
C38 C36 C37 116.6(6) . . ?
C35 C36 C37 119.4(6) . . ?
N2 C37 C36 122.0(5) . . ?
N2 C37 C33 119.4(4) . . ?
C36 C37 C33 118.5(5) . . ?
C39 C38 C36 120.9(6) . . ?
C39 C38 H38 119.5 . . ?
C36 C38 H38 119.5 . . ?
C38 C39 C40 118.9(6) . . ?
C38 C39 H39 120.5 . . ?
C40 C39 H39 120.5 . . ?
N2 C40 C39 122.5(6) . . ?
N2 C40 H40 118.8 . . ?
C39 C40 H40 118.8 . . ?
N3 C41 C42 123.9(6) . . ?
N3 C41 H41 118.1 . . ?
C42 C41 H41 118.1 . . ?
C43 C42 C41 118.8(7) . . ?
C43 C42 H42 120.6 . . ?
C41 C42 H42 120.6 . . ?
C42 C43 C44 120.5(6) . . ?
C42 C43 H43 119.7 . . ?
C44 C43 H43 119.7 . . ?
C43 C44 C49 123.8(7) . . ?
C43 C44 C45 117.6(6) . . ?
C49 C44 C45 118.6(7) . . ?
N3 C45 C46 119.9(5) . . ?
N3 C45 C44 120.0(5) . . ?
C46 C45 C44 120.1(5) . . ?
N4 C46 C47 122.7(6) . . ?
N4 C46 C45 118.1(5) . . ?
C47 C46 C45 119.2(6) . . ?
C50 C47 C46 116.3(7) . . ?
C50 C47 C48 125.1(7) . . ?
C46 C47 C48 118.6(7) . . ?
C49 C48 C47 122.6(6) . . ?
C49 C48 H48 118.7 . . ?
C47 C48 H48 118.7 . . ?
C48 C49 C44 120.9(7) . . ?
C48 C49 H49 119.5 . . ?
C44 C49 H49 119.5 . . ?
C51 C50 C47 121.5(7) . . ?
C51 C50 H50 119.2 . . ?
C47 C50 H50 119.2 . . ?
C50 C51 C52 118.7(7) . . ?
C50 C51 H51 120.7 . . ?
C52 C51 H51 120.7 . . ?
N4 C52 C51 122.8(7) . . ?
N4 C52 H52 118.6 . . ?
C51 C52 H52 118.6 . . ?
O1 C53 C55 122.0(14) . . ?
O1 C53 C54 117.6(14) . . ?
C55 C53 C54 120.4(12) . . ?
C53 C54 H54A 109.5 . . ?
C53 C54 H54B 109.5 . . ?
H54A C54 H54B 109.5 . . ?
C53 C54 H54C 109.5 . . ?
H54A C54 H54C 109.5 . . ?
H54B C54 H54C 109.5 . . ?
C53 C55 H55A 109.5 . . ?
C53 C55 H55B 109.5 . . ?
H55A C55 H55B 109.5 . . ?
C53 C55 H55C 109.5 . . ?
H55A C55 H55C 109.5 . . ?
H55B C55 H55C 109.5 . . ?

loop_
_geom_bond_atom_site_label_1
_geom_bond_atom_site_label_2
_geom_bond_distance
_geom_bond_site_symmetry_2
_geom_bond_publ_flag
Pt1 C13 2.014(5) . ?
Pt1 C21 2.032(5) . ?
Pt1 C7 2.069(5) . ?
Pt1 C1 2.075(5) . ?
Pt1 Cd1 3.0990(4) . ?
Cd1 N3 2.336(4) . ?
Cd1 N1 2.375(4) . ?
Cd1 N2 2.380(4) . ?
Cd1 N4 2.382(4) . ?
Cd1 C13 2.417(5) . ?
Cd1 C21 2.554(5) . ?
N1 C29 1.321(7) . ?
N1 C33 1.363(6) . ?
N2 C40 1.321(7) . ?
N2 C37 1.338(6) . ?
N3 C41 1.329(7) . ?
N3 C45 1.349(6) . ?
N4 C52 1.327(7) . ?
N4 C46 1.358(7) . ?
F1 C2 1.354(7) . ?
F2 C3 1.358(7) . ?
F3 C4 1.353(6) . ?
F4 C5 1.348(6) . ?
F5 C6 1.357(6) . ?
F6 C8 1.357(7) . ?
F7 C9 1.348(7) . ?
F8 C10 1.351(6) . ?
F9 C11 1.354(7) . ?
F10 C12 1.347(6) . ?
C1 C6 1.363(7) . ?
C1 C2 1.382(7) . ?
C2 C3 1.371(8) . ?
C3 C4 1.359(9) . ?
C4 C5 1.362(9) . ?
C5 C6 1.384(7) . ?
C7 C12 1.381(7) . ?
C7 C8 1.385(7) . ?
C8 C9 1.384(8) . ?
C9 C10 1.375(9) . ?
C10 C11 1.357(9) . ?
C11 C12 1.374(7) . ?
C13 C14 1.212(7) . ?
C14 C15 1.449(7) . ?
C15 C16 1.384(8) . ?
C15 C20 1.392(9) . ?
C16 C17 1.376(9) . ?
C16 H16 0.93 . ?
C17 C18 1.367(10) . ?
C17 H17 0.93 . ?
C21 C22 1.200(7) . ?
C18 C19 1.371(10) . ?
C18 H18 0.93 . ?
C19 C20 1.373(9) . ?
C19 H19 0.93 . ?
C20 H20 0.93 . ?
C22 C23 1.451(7) . ?
C23 C24 1.385(9) . ?
C23 C28 1.395(8) . ?
C24 C25 1.394(9) . ?
C24 H24 0.93 . ?
C25 C26 1.360(11) . ?
C25 H25 0.93 . ?
C26 C27 1.370(11) . ?
C26 H26 0.93 . ?
C27 C28 1.386(9) . ?
C27 H27 0.93 . ?
C28 H28 0.93 . ?
C29 C30 1.397(8) . ?
C29 H29 0.93 . ?
C30 C31 1.359(9) . ?
C30 H30 0.93 . ?
C31 C32 1.402(9) . ?
C31 H31 0.93 . ?
C32 C33 1.412(7) . ?
C32 C34 1.435(8) . ?
C33 C37 1.435(7) . ?
C34 C35 1.339(10) . ?
C34 H34 0.93 . ?
C35 C36 1.423(9) . ?
C35 H35 0.93 . ?
C36 C38 1.392(9) . ?
C36 C37 1.424(7) . ?
C38 C39 1.339(10) . ?
C38 H38 0.93 . ?
C39 C40 1.401(9) . ?
C39 H39 0.93 . ?
C40 H40 0.93 . ?
C41 C42 1.381(9) . ?
C41 H41 0.93 . ?
C42 C43 1.342(10) . ?
C42 H42 0.93 . ?
C43 C44 1.404(10) . ?
C43 H43 0.93 . ?
C44 C49 1.423(10) . ?
C44 C45 1.441(8) . ?
C45 C46 1.423(8) . ?
C46 C47 1.415(8) . ?
C47 C50 1.392(11) . ?
C47 C48 1.437(11) . ?
C48 C49 1.330(12) . ?
C48 H48 0.93 . ?
C49 H49 0.93 . ?
C50 C51 1.343(11) . ?
C50 H50 0.93 . ?
C51 C52 1.403(10) . ?
C51 H51 0.93 . ?
C52 H52 0.93 . ?
O1 C53 1.175(14) . ?
C53 C55 1.414(16) . ?
C53 C54 1.472(15) . ?
C54 H54A 0.96 . ?
C54 H54B 0.96 . ?
C54 H54C 0.96 . ?
C55 H55A 0.96 . ?
C55 H55B 0.96 . ?
C55 H55C 0.96 . ?
